data_4311164
loop_
_publ_author_name
'Filipe A. Almeida Paz'
'Jacek Klinowski'

_publ_contact_author_address
; Department of Chemistry
  University of Cambridge
  Lensfield Road
  Cambridge
  CB2 1EW
  United Kingdom
;
_publ_contact_author_email jk18@cam.ac.uk
_publ_contact_author_fax '+44 1223 336362'
_publ_contact_author_name 'Professor Jacek Klinowski'
_publ_contact_author_phone '+44 1224 336514'
_publ_section_title
;
 Two- and Three-Dimensional Cadmium-Organic Frameworks with Trimesic Acid
 and 4,4'-Trimethylenedipyridine
;
_journal_name_full 'Inorganic Chemistry'
_journal_page_first 3882
_journal_page_last 3893
_journal_paper_doi 10.1021/ic049523o
_journal_volume 43
_journal_year 2004
_chemical_formula_moiety
;
 (Cd 2+)2, (C13 H14 N2)2, (C9 H3 O6 3-), (N O3) -, 3(H2 O)
;
_chemical_formula_sum 'C35 H37 Cd2 N5 O12'
_chemical_formula_weight 944.50
_space_group_IT_number 14
_symmetry_cell_setting monoclinic
_symmetry_space_group_name_Hall '-P 2yn'
_symmetry_space_group_name_H-M 'P 1 21/n 1'
_atom_sites_solution_hydrogens geom
_atom_sites_solution_primary direct
_atom_sites_solution_secondary difmap
_audit_creation_date '10th of February, 2004'
_audit_creation_method 'SHELXL-97, manual editing plus enCIFer'
_cell_angle_alpha 90.00
_cell_angle_beta 91.930(1)
_cell_angle_gamma 90.00
_cell_formula_units_Z 4
_cell_length_a 9.8976(2)
_cell_length_b 14.5822(4)
_cell_length_c 26.5732(7)
_cell_measurement_reflns_used 74251
_cell_measurement_temperature 180(2)
_cell_measurement_theta_max 27.48
_cell_measurement_theta_min 1.00
_cell_volume 3833.10(17)
_computing_cell_refinement 'HKL Scalepack (Otwinowski & Minor 1997)'
_computing_data_collection 'Collect (Nonius 1998)'
_computing_data_reduction
;
 HKL Denzo and Scalepack (Otwinowski & Minor 1997)
;
_computing_molecular_graphics 'SHELXTL (Bruker 2001)'
_computing_publication_material 'SHELXTL (Bruker 2001)'
_computing_structure_refinement 'SHELXTL (Bruker 2001)'
_computing_structure_solution 'SIR-92 (Altomare at al. 1994)'
_diffrn_ambient_temperature 180(2)
_diffrn_measured_fraction_theta_full 0.994
_diffrn_measured_fraction_theta_max 0.994
_diffrn_measurement_device_type 'Nonius KappaCCD'
_diffrn_measurement_method 'Thin slice \w and \f scans'
_diffrn_radiation_monochromator graphite
_diffrn_radiation_source 'fine-focus sealed tube'
_diffrn_radiation_type MoK\a
_diffrn_radiation_wavelength 0.71073
_diffrn_reflns_av_R_equivalents 0.0619
_diffrn_reflns_av_sigmaI/netI 0.0904
_diffrn_reflns_limit_h_max 12
_diffrn_reflns_limit_h_min -12
_diffrn_reflns_limit_k_max 18
_diffrn_reflns_limit_k_min -18
_diffrn_reflns_limit_l_max 34
_diffrn_reflns_limit_l_min -25
_diffrn_reflns_number 21941
_diffrn_reflns_theta_full 27.48
_diffrn_reflns_theta_max 27.48
_diffrn_reflns_theta_min 3.54
_diffrn_standards_number 0
_exptl_absorpt_coefficient_mu 1.176
_exptl_absorpt_correction_T_max 0.978
_exptl_absorpt_correction_T_min 0.911
_exptl_absorpt_correction_type multi-scan
_exptl_absorpt_process_details 'Sortav Blessing (1995)'
_exptl_crystal_colour Colourless
_exptl_crystal_density_diffrn 1.637
_exptl_crystal_density_method 'not measured'
_exptl_crystal_description Block
_exptl_crystal_F_000 1896
_exptl_crystal_size_max 0.07
_exptl_crystal_size_mid 0.05
_exptl_crystal_size_min 0.02
_refine_diff_density_max 2.831
_refine_diff_density_min -1.306
_refine_diff_density_rms 0.177
_refine_ls_extinction_method none
_refine_ls_goodness_of_fit_ref 1.240
_refine_ls_hydrogen_treatment constr
_refine_ls_matrix_type full
_refine_ls_number_parameters 487
_refine_ls_number_reflns 8730
_refine_ls_number_restraints 0
_refine_ls_restrained_S_all 1.240
_refine_ls_R_factor_all 0.1401
_refine_ls_R_factor_gt 0.0928
_refine_ls_shift/su_max 0.000
_refine_ls_shift/su_mean 0.000
_refine_ls_structure_factor_coef Fsqd
_refine_ls_weighting_details 'calc w=1/[\s^2^(Fo^2^)+(0.0255P)^2^+64.6787P] where P=(Fo^2^+2Fc^2^)/3'
_refine_ls_weighting_scheme calc
_refine_ls_wR_factor_gt 0.1959
_refine_ls_wR_factor_ref 0.2103
_reflns_number_gt 5816
_reflns_number_total 8730
_reflns_threshold_expression I>2\s(I)
_cod_data_source_file ic049523osi20040412_075242.cif
_cod_data_source_block 230924
_cod_depositor_comments
;
The following automatic conversions were performed:
'_symmetry_cell_setting' value 'Monoclinic' changed to 'monoclinic'
according to '/home/saulius/struct/CIF-dictionaries/cif_core.dic'
dictionary named 'cif_core.dic' version 2.4.1 from 2010-06-29.

Automatic conversion script
Id: cif_fix_enum 1527 2010-12-29 10:47:43Z saulius 
;
_cod_database_code 4311164

loop_
_symmetry_equiv_pos_as_xyz
'x, y, z'
'-x+1/2, y+1/2, -z+1/2'
'-x, -y, -z'
'x-1/2, -y-1/2, z-1/2'

loop_
_atom_site_label
_atom_site_type_symbol
_atom_site_fract_x
_atom_site_fract_y
_atom_site_fract_z
_atom_site_U_iso_or_equiv
_atom_site_adp_type
_atom_site_occupancy
_atom_site_symmetry_multiplicity
_atom_site_calc_flag
_atom_site_refinement_flags
_atom_site_disorder_assembly
_atom_site_disorder_group
Cd1 Cd 0.22199(7) 0.12533(5) 0.44561(3) 0.02104(18) Uani 1 1 d . . .
Cd2 Cd 0.20516(8) 0.36894(5) 0.41556(3) 0.0266(2) Uani 1 1 d . . .
O171 O -0.0305(7) 0.1303(5) 0.4408(3) 0.0294(16) Uani 1 1 d . . .
O172 O 0.0845(7) 0.2583(5) 0.4509(3) 0.0261(16) Uani 1 1 d . . .
O181 O -0.1610(8) 0.5316(5) 0.5213(3) 0.039(2) Uani 1 1 d . . .
O182 O -0.3594(8) 0.5020(5) 0.5536(3) 0.0377(19) Uani 1 1 d . . .
O191 O -0.5334(7) 0.1319(4) 0.4462(2) 0.0256(15) Uani 1 1 d . . .
O192 O -0.6391(7) 0.2645(5) 0.4521(3) 0.0239(15) Uani 1 1 d . . .
C11 C -0.1551(10) 0.2643(6) 0.4588(3) 0.0171(19) Uani 1 1 d . . .
C12 C -0.1522(10) 0.3518(6) 0.4808(4) 0.024(2) Uani 1 1 d . . .
H12A H -0.0686 0.3828 0.4860 0.029 Uiso 1 1 calc R . .
C13 C -0.2725(10) 0.3934(6) 0.4950(4) 0.025(2) Uani 1 1 d . . .
C14 C -0.3940(10) 0.3507(7) 0.4853(4) 0.025(2) Uani 1 1 d . . .
H14A H -0.4759 0.3795 0.4943 0.030 Uiso 1 1 calc R . .
C15 C -0.3967(10) 0.2645(6) 0.4622(3) 0.0179(19) Uani 1 1 d . . .
C16 C -0.2788(9) 0.2217(7) 0.4503(3) 0.0189(19) Uani 1 1 d . . .
H16A H -0.2819 0.1621 0.4359 0.023 Uiso 1 1 calc R . .
C17 C -0.0279(10) 0.2146(7) 0.4489(4) 0.022(2) Uani 1 1 d . . .
C18 C -0.2655(10) 0.4821(7) 0.5249(4) 0.026(2) Uani 1 1 d . . .
C19 C -0.5306(9) 0.2185(7) 0.4528(3) 0.019(2) Uani 1 1 d . . .
N21 N 0.2399(8) 0.1224(6) 0.5330(3) 0.0264(18) Uani 1 1 d . . .
N22 N -0.1687(9) 0.1349(6) 0.8457(3) 0.0295(19) Uani 1 1 d . . .
C21 C 0.2396(11) 0.2027(8) 0.5584(4) 0.028(2) Uani 1 1 d . . .
H21A H 0.2191 0.2579 0.5407 0.034 Uiso 1 1 calc R . .
C22 C 0.2687(12) 0.2061(9) 0.6098(4) 0.037(3) Uani 1 1 d . . .
H22B H 0.2677 0.2636 0.6266 0.045 Uiso 1 1 calc R . .
C23 C 0.2985(11) 0.1294(10) 0.6363(4) 0.039(3) Uani 1 1 d . . .
C24 C 0.2971(15) 0.0470(10) 0.6106(5) 0.049(3) Uani 1 1 d . . .
H24A H 0.3150 -0.0090 0.6278 0.059 Uiso 1 1 calc R . .
C25 C 0.2691(13) 0.0479(8) 0.5591(4) 0.037(3) Uani 1 1 d . . .
H25A H 0.2712 -0.0089 0.5416 0.045 Uiso 1 1 calc R . .
C26 C 0.3329(14) 0.1361(13) 0.6917(4) 0.059(4) Uani 1 1 d . . .
H26A H 0.3682 0.0759 0.7032 0.071 Uiso 1 1 calc R . .
H26B H 0.4069 0.1812 0.6965 0.071 Uiso 1 1 calc R . .
C27 C 0.2215(13) 0.1627(10) 0.7246(4) 0.043(3) Uani 1 1 d . . .
H27A H 0.2586 0.1697 0.7595 0.052 Uiso 1 1 calc R . .
H27B H 0.1862 0.2232 0.7136 0.052 Uiso 1 1 calc R . .
C28 C 0.1076(14) 0.0968(10) 0.7250(4) 0.050(4) Uani 1 1 d . . .
H28A H 0.1455 0.0342 0.7284 0.059 Uiso 1 1 calc R . .
H28B H 0.0587 0.1001 0.6919 0.059 Uiso 1 1 calc R . .
C29 C -0.0341(11) 0.1190(9) 0.8541(4) 0.040(3) Uani 1 1 d . . .
H29A H -0.0014 0.1158 0.8880 0.048 Uiso 1 1 calc R . .
C210 C 0.0557(12) 0.1078(9) 0.8177(5) 0.044(3) Uani 1 1 d . . .
H21B H 0.1490 0.0984 0.8256 0.052 Uiso 1 1 calc R . .
C211 C 0.0054(13) 0.1104(9) 0.7660(4) 0.041(3) Uani 1 1 d . . .
C212 C -0.1290(14) 0.1251(8) 0.7577(4) 0.044(3) Uani 1 1 d . . .
H21C H -0.1657 0.1271 0.7242 0.053 Uiso 1 1 calc R . .
C213 C -0.2124(12) 0.1374(8) 0.7978(4) 0.035(3) Uani 1 1 d . . .
H21D H -0.3059 0.1481 0.7909 0.042 Uiso 1 1 calc R . .
N31 N 0.2257(9) 0.1270(6) 0.3571(3) 0.0302(19) Uani 1 1 d . . .
N32 N 0.2758(9) 0.4673(6) 0.0604(3) 0.0250(19) Uani 1 1 d . . .
C31 C 0.3409(12) 0.1153(9) 0.3333(4) 0.041(3) Uani 1 1 d . . .
H31A H 0.4234 0.1144 0.3526 0.049 Uiso 1 1 calc R . .
C32 C 0.3455(15) 0.1045(10) 0.2818(5) 0.050(3) Uani 1 1 d . . .
H32B H 0.4301 0.0956 0.2666 0.060 Uiso 1 1 calc R . .
C33 C 0.2273(13) 0.1064(8) 0.2517(4) 0.036(3) Uani 1 1 d . . .
C34 C 0.1074(13) 0.1203(9) 0.2772(4) 0.042(3) Uani 1 1 d . . .
H34A H 0.0237 0.1237 0.2587 0.050 Uiso 1 1 calc R . .
C35 C 0.1096(11) 0.1291(9) 0.3291(4) 0.037(3) Uani 1 1 d . . .
H35A H 0.0266 0.1368 0.3455 0.044 Uiso 1 1 calc R . .
C36 C 0.2287(15) 0.0991(7) 0.1957(4) 0.041(3) Uani 1 1 d . . .
H36A H 0.1422 0.0727 0.1828 0.049 Uiso 1 1 calc R . .
H36B H 0.3028 0.0578 0.1859 0.049 Uiso 1 1 calc R . .
C37 C 0.2489(14) 0.1941(8) 0.1727(4) 0.038(3) Uani 1 1 d . . .
H37A H 0.3341 0.2210 0.1866 0.046 Uiso 1 1 calc R . .
H37B H 0.1737 0.2347 0.1821 0.046 Uiso 1 1 calc R . .
C38 C 0.2545(14) 0.1899(7) 0.1152(4) 0.036(3) Uani 1 1 d . . .
H38A H 0.3352 0.1547 0.1055 0.043 Uiso 1 1 calc R . .
H38B H 0.1734 0.1578 0.1013 0.043 Uiso 1 1 calc R . .
C39 C 0.1580(12) 0.4251(7) 0.0650(4) 0.031(3) Uani 1 1 d . . .
H39A H 0.0779 0.4585 0.0568 0.038 Uiso 1 1 calc R . .
C310 C 0.1445(11) 0.3335(7) 0.0813(4) 0.030(2) Uani 1 1 d . . .
H31B H 0.0581 0.3060 0.0840 0.036 Uiso 1 1 calc R . .
C311 C 0.2607(11) 0.2856(7) 0.0933(4) 0.027(2) Uani 1 1 d . . .
C312 C 0.3845(13) 0.3280(8) 0.0872(5) 0.039(3) Uani 1 1 d . . .
H31C H 0.4666 0.2957 0.0937 0.047 Uiso 1 1 calc R . .
C313 C 0.3857(9) 0.4176(7) 0.0715(4) 0.028(2) Uani 1 1 d . . .
H31D H 0.4712 0.4463 0.0684 0.034 Uiso 1 1 calc R . .
N4 N -0.0267(13) 0.4161(11) 0.3434(5) 0.062(4) Uani 1 1 d . . .
O41 O -0.1094(11) 0.4527(9) 0.3145(5) 0.084(4) Uani 1 1 d . . .
O42 O -0.0028(12) 0.3351(9) 0.3451(5) 0.077(4) Uani 1 1 d . . .
O43 O 0.0449(9) 0.4645(8) 0.3733(4) 0.059(3) Uani 1 1 d . . .
O1W O 0.1358(10) 0.4132(7) 0.5775(4) 0.058(3) Uani 1 1 d . . .
O2W O 0.4186(12) 0.4139(9) 0.6028(5) 0.087(4) Uani 1 1 d . . .
O3W O 0.3001(17) 0.3959(9) 0.6995(5) 0.106(5) Uani 1 1 d . . .

loop_
_atom_site_aniso_label
_atom_site_aniso_U_11
_atom_site_aniso_U_22
_atom_site_aniso_U_33
_atom_site_aniso_U_23
_atom_site_aniso_U_13
_atom_site_aniso_U_12
Cd1 0.0189(3) 0.0204(3) 0.0239(4) -0.0027(3) 0.0021(3) 0.0000(3)
Cd2 0.0286(4) 0.0221(4) 0.0293(4) -0.0020(3) 0.0044(3) -0.0019(4)
O171 0.028(4) 0.018(3) 0.043(4) -0.006(3) 0.005(3) -0.009(3)
O172 0.017(4) 0.025(4) 0.036(4) 0.001(3) 0.000(3) -0.005(3)
O181 0.035(5) 0.033(4) 0.049(5) -0.011(4) 0.007(4) -0.008(4)
O182 0.037(5) 0.030(4) 0.046(5) -0.003(4) 0.009(4) 0.005(4)
O191 0.038(4) 0.010(3) 0.029(4) -0.003(3) 0.002(3) 0.004(3)
O192 0.017(4) 0.026(4) 0.029(4) 0.004(3) 0.004(3) 0.006(3)
C11 0.021(5) 0.018(5) 0.012(4) 0.002(4) -0.003(4) -0.001(4)
C12 0.015(5) 0.020(5) 0.037(6) 0.003(4) -0.005(4) 0.001(4)
C13 0.027(5) 0.017(5) 0.030(5) -0.002(4) 0.002(4) 0.002(4)
C14 0.016(5) 0.022(5) 0.036(6) 0.002(4) 0.001(4) 0.001(4)
C15 0.019(5) 0.017(4) 0.018(4) -0.001(4) -0.001(4) -0.003(4)
C16 0.018(5) 0.021(5) 0.017(4) -0.002(4) -0.004(4) -0.003(4)
C17 0.018(5) 0.025(5) 0.022(5) 0.001(4) 0.003(4) 0.001(4)
C18 0.015(5) 0.029(5) 0.035(6) -0.002(5) -0.004(4) 0.004(4)
C19 0.013(5) 0.029(5) 0.017(4) 0.002(4) 0.002(4) -0.001(4)
N21 0.021(4) 0.028(4) 0.031(5) 0.001(4) 0.006(3) 0.001(4)
N22 0.034(5) 0.030(5) 0.024(4) 0.001(4) 0.005(4) 0.005(4)
C21 0.026(6) 0.037(6) 0.021(5) 0.000(5) 0.001(4) 0.003(5)
C22 0.035(7) 0.047(7) 0.030(6) -0.007(5) 0.007(5) -0.005(6)
C23 0.026(5) 0.068(9) 0.025(5) 0.004(6) 0.010(4) -0.007(6)
C24 0.059(9) 0.058(8) 0.030(7) 0.014(6) 0.006(6) 0.012(7)
C25 0.046(7) 0.033(6) 0.034(6) 0.006(5) 0.011(6) 0.008(6)
C26 0.043(7) 0.108(13) 0.025(6) 0.003(8) 0.002(5) 0.000(9)
C27 0.045(7) 0.061(8) 0.026(6) -0.007(6) 0.008(5) -0.022(6)
C28 0.061(9) 0.069(9) 0.019(6) -0.009(6) 0.006(6) -0.014(7)
C29 0.031(6) 0.059(8) 0.029(6) 0.000(6) 0.006(5) -0.004(6)
C210 0.028(6) 0.066(9) 0.037(6) -0.013(6) 0.002(5) -0.006(6)
C211 0.048(7) 0.047(7) 0.028(6) 0.003(5) 0.009(5) -0.005(6)
C212 0.068(9) 0.031(6) 0.032(6) 0.013(5) -0.003(6) 0.013(7)
C213 0.039(6) 0.030(6) 0.036(6) 0.005(5) 0.005(5) 0.009(5)
N31 0.033(5) 0.029(5) 0.029(5) -0.006(4) 0.008(4) 0.001(4)
N32 0.028(5) 0.021(4) 0.026(5) 0.001(4) 0.003(4) 0.000(4)
C31 0.038(7) 0.054(8) 0.030(6) -0.001(6) 0.003(5) 0.006(6)
C32 0.056(8) 0.059(9) 0.036(7) -0.004(6) 0.019(6) 0.007(7)
C33 0.053(8) 0.028(6) 0.026(6) 0.004(5) -0.001(5) -0.017(5)
C34 0.051(7) 0.047(7) 0.028(6) -0.004(6) -0.005(5) 0.002(7)
C35 0.033(6) 0.047(7) 0.030(6) -0.001(6) 0.003(5) -0.014(6)
C36 0.078(10) 0.020(5) 0.025(6) 0.002(4) 0.005(6) -0.005(6)
C37 0.066(9) 0.024(5) 0.025(6) 0.000(5) 0.001(6) -0.006(6)
C38 0.057(8) 0.023(5) 0.028(6) 0.001(5) 0.005(5) -0.002(5)
C39 0.030(6) 0.023(5) 0.041(7) 0.007(5) 0.007(5) -0.004(5)
C310 0.026(6) 0.022(5) 0.041(7) -0.002(5) 0.008(5) -0.006(4)
C311 0.031(6) 0.026(5) 0.025(5) -0.003(4) 0.006(4) 0.001(5)
C312 0.041(7) 0.030(6) 0.047(7) 0.011(5) 0.004(6) 0.011(5)
C313 0.002(4) 0.032(6) 0.051(7) -0.005(5) 0.001(4) -0.002(4)
N4 0.041(7) 0.084(10) 0.061(8) 0.013(8) 0.000(6) 0.027(7)
O41 0.057(7) 0.113(10) 0.080(8) -0.011(7) -0.029(6) 0.032(7)
O42 0.061(7) 0.082(8) 0.090(9) 0.030(7) 0.022(6) 0.026(7)
O43 0.037(5) 0.086(8) 0.054(6) -0.012(6) -0.006(5) 0.015(5)
O1W 0.056(6) 0.053(6) 0.065(7) -0.003(5) 0.000(5) 0.004(5)
O2W 0.070(8) 0.088(9) 0.103(10) 0.011(8) 0.016(7) -0.019(7)
O3W 0.172(15) 0.076(9) 0.070(8) 0.003(7) -0.002(9) -0.019(9)

loop_
_atom_type_symbol
_atom_type_description
_atom_type_scat_dispersion_real
_atom_type_scat_dispersion_imag
_atom_type_scat_source
C C 0.0033 0.0016 'International Tables Vol C Tables 4.2.6.8 and 6.1.1.4'
H H 0.0000 0.0000 'International Tables Vol C Tables 4.2.6.8 and 6.1.1.4'
O O 0.0106 0.0060 'International Tables Vol C Tables 4.2.6.8 and 6.1.1.4'
N N 0.0061 0.0033 'International Tables Vol C Tables 4.2.6.8 and 6.1.1.4'
Cd Cd -0.8075 1.2024 'International Tables Vol C Tables 4.2.6.8 and 6.1.1.4'

loop_
_geom_angle_atom_site_label_1
_geom_angle_atom_site_label_2
_geom_angle_atom_site_label_3
_geom_angle
_geom_angle_site_symmetry_1
_geom_angle_site_symmetry_3
_geom_angle_publ_flag
N32 Cd1 N21 92.9(3) 2_545 . no
N32 Cd1 N31 86.6(3) 2_545 . no
N21 Cd1 N31 174.7(3) . . no
N32 Cd1 O172 145.6(3) 2_545 . no
N21 Cd1 O172 88.9(3) . . no
N31 Cd1 O172 94.5(3) . . no
N32 Cd1 O191 91.6(3) 2_545 1_655 no
N21 Cd1 O191 87.2(3) . 1_655 no
N31 Cd1 O191 87.5(3) . 1_655 no
O172 Cd1 O191 122.8(2) . 1_655 no
N32 Cd1 O192 145.4(3) 2_545 1_655 no
N21 Cd1 O192 85.5(3) . 1_655 no
N31 Cd1 O192 91.9(3) . 1_655 no
O172 Cd1 O192 69.0(2) . 1_655 no
O191 Cd1 O192 53.8(2) 1_655 1_655 no
N32 Cd1 O171 92.1(3) 2_545 . no
N21 Cd1 O171 95.4(3) . . no
N31 Cd1 O171 89.9(3) . . no
O172 Cd1 O171 53.5(2) . . no
O191 Cd1 O171 175.3(2) 1_655 . no
O192 Cd1 O171 122.4(2) 1_655 . no
O172 Cd2 O181 91.8(3) . 3_566 no
O172 Cd2 N22 129.9(3) . 4_665 no
O181 Cd2 N22 138.1(3) 3_566 4_665 no
O172 Cd2 O192 73.2(2) . 1_655 no
O181 Cd2 O192 104.4(3) 3_566 1_655 no
N22 Cd2 O192 87.2(3) 4_665 1_655 no
O172 Cd2 O43 105.4(3) . . no
O181 Cd2 O43 80.3(3) 3_566 . no
N22 Cd2 O43 90.3(3) 4_665 . no
O192 Cd2 O43 175.1(3) 1_655 . no
O172 Cd2 O182 136.4(3) . 3_566 no
O181 Cd2 O182 54.4(3) 3_566 3_566 no
N22 Cd2 O182 86.6(3) 4_665 3_566 no
O192 Cd2 O182 88.2(2) 1_655 3_566 no
O43 Cd2 O182 95.9(3) . 3_566 no
O172 Cd2 C18 116.1(3) . 3_566 no
O181 Cd2 C18 27.3(3) 3_566 3_566 no
N22 Cd2 C18 112.1(3) 4_665 3_566 no
O192 Cd2 C18 98.5(3) 1_655 3_566 no
O43 Cd2 C18 86.4(3) . 3_566 no
O182 Cd2 C18 27.2(3) 3_566 3_566 no
C17 O171 Cd1 90.3(6) . . no
C17 O172 Cd2 144.8(7) . . no
C17 O172 Cd1 95.2(6) . . no
Cd2 O172 Cd1 104.4(3) . . no
C18 O181 Cd2 97.4(7) . 3_566 no
C18 O182 Cd2 85.3(6) . 3_566 no
C19 O191 Cd1 93.3(6) . 1_455 no
C19 O192 Cd2 153.2(6) . 1_455 no
C19 O192 Cd1 92.0(6) . 1_455 no
Cd2 O192 Cd1 98.6(2) 1_455 1_455 no
C16 C11 C12 118.7(9) . . no
C16 C11 C17 120.2(8) . . no
C12 C11 C17 120.9(8) . . no
C13 C12 C11 120.1(9) . . no
C13 C12 H12A 119.9 . . no
C11 C12 H12A 119.9 . . no
C14 C13 C12 120.0(9) . . no
C14 C13 C18 120.6(9) . . no
C12 C13 C18 119.1(9) . . no
C13 C14 C15 119.6(9) . . no
C13 C14 H14A 120.2 . . no
C15 C14 H14A 120.2 . . no
C16 C15 C14 120.4(9) . . no
C16 C15 C19 120.9(8) . . no
C14 C15 C19 118.6(9) . . no
C15 C16 C11 120.9(9) . . no
C15 C16 H16A 119.5 . . no
C11 C16 H16A 119.5 . . no
O171 C17 O172 120.6(9) . . no
O171 C17 C11 120.0(9) . . no
O172 C17 C11 119.4(9) . . no
O182 C18 O181 122.5(10) . . no
O182 C18 C13 119.5(9) . . no
O181 C18 C13 117.9(9) . . no
O182 C18 Cd2 67.5(6) . 3_566 no
O181 C18 Cd2 55.3(5) . 3_566 no
C13 C18 Cd2 169.2(7) . 3_566 no
O192 C19 O191 120.6(9) . . no
O192 C19 C15 120.7(9) . . no
O191 C19 C15 118.8(8) . . no
C25 N21 C21 117.1(9) . . no
C25 N21 Cd1 123.4(8) . . no
C21 N21 Cd1 118.8(7) . . no
C213 N22 C29 116.5(9) . . no
C213 N22 Cd2 127.7(7) . 4_566 no
C29 N22 Cd2 115.0(7) . 4_566 no
N21 C21 C22 121.3(11) . . no
N21 C21 H21A 119.4 . . no
C22 C21 H21A 119.4 . . no
C23 C22 C21 121.3(12) . . no
C23 C22 H22B 119.4 . . no
C21 C22 H22B 119.4 . . no
C22 C23 C24 117.6(11) . . no
C22 C23 C26 119.8(13) . . no
C24 C23 C26 122.6(13) . . no
C23 C24 C25 118.6(12) . . no
C23 C24 H24A 120.7 . . no
C25 C24 H24A 120.7 . . no
N21 C25 C24 124.1(12) . . no
N21 C25 H25A 117.9 . . no
C24 C25 H25A 117.9 . . no
C27 C26 C23 116.5(11) . . no
C27 C26 H26A 108.2 . . no
C23 C26 H26A 108.2 . . no
C27 C26 H26B 108.2 . . no
C23 C26 H26B 108.2 . . no
H26A C26 H26B 107.3 . . no
C28 C27 C26 114.5(12) . . no
C28 C27 H27A 108.6 . . no
C26 C27 H27A 108.6 . . no
C28 C27 H27B 108.6 . . no
C26 C27 H27B 108.6 . . no
H27A C27 H27B 107.6 . . no
C27 C28 C211 116.3(11) . . no
C27 C28 H28A 108.2 . . no
C211 C28 H28A 108.2 . . no
C27 C28 H28B 108.2 . . no
C211 C28 H28B 108.2 . . no
H28A C28 H28B 107.4 . . no
C210 C29 N22 124.7(11) . . no
C210 C29 H29A 117.7 . . no
N22 C29 H29A 117.7 . . no
C29 C210 C211 117.6(11) . . no
C29 C210 H21B 121.2 . . no
C211 C210 H21B 121.2 . . no
C212 C211 C210 117.7(11) . . no
C212 C211 C28 125.0(11) . . no
C210 C211 C28 117.4(11) . . no
C211 C212 C213 120.1(11) . . no
C211 C212 H21C 119.9 . . no
C213 C212 H21C 119.9 . . no
N22 C213 C212 123.4(11) . . no
N22 C213 H21D 118.3 . . no
C212 C213 H21D 118.3 . . no
C31 N31 C35 117.8(9) . . no
C31 N31 Cd1 121.0(7) . . no
C35 N31 Cd1 120.7(7) . . no
C39 N32 C313 116.2(9) . . no
C39 N32 Cd1 118.6(7) . 2 no
C313 N32 Cd1 123.3(7) . 2 no
N31 C31 C32 122.9(12) . . no
N31 C31 H31A 118.5 . . no
C32 C31 H31A 118.5 . . no
C31 C32 C33 120.7(12) . . no
C31 C32 H32B 119.7 . . no
C33 C32 H32B 119.7 . . no
C32 C33 C34 115.8(10) . . no
C32 C33 C36 122.2(12) . . no
C34 C33 C36 121.9(11) . . no
C35 C34 C33 120.6(11) . . no
C35 C34 H34A 119.7 . . no
C33 C34 H34A 119.7 . . no
N31 C35 C34 122.2(11) . . no
N31 C35 H35A 118.9 . . no
C34 C35 H35A 118.9 . . no
C33 C36 C37 109.9(9) . . no
C33 C36 H36A 109.7 . . no
C37 C36 H36A 109.7 . . no
C33 C36 H36B 109.7 . . no
C37 C36 H36B 109.7 . . no
H36A C36 H36B 108.2 . . no
C36 C37 C38 111.8(9) . . no
C36 C37 H37A 109.3 . . no
C38 C37 H37A 109.3 . . no
C36 C37 H37B 109.3 . . no
C38 C37 H37B 109.3 . . no
H37A C37 H37B 107.9 . . no
C311 C38 C37 110.4(9) . . no
C311 C38 H38A 109.6 . . no
C37 C38 H38A 109.6 . . no
C311 C38 H38B 109.6 . . no
C37 C38 H38B 109.6 . . no
H38A C38 H38B 108.1 . . no
N32 C39 C310 124.0(11) . . no
N32 C39 H39A 118.0 . . no
C310 C39 H39A 118.0 . . no
C311 C310 C39 117.8(10) . . no
C311 C310 H31B 121.1 . . no
C39 C310 H31B 121.1 . . no
C310 C311 C312 118.8(10) . . no
C310 C311 C38 120.9(10) . . no
C312 C311 C38 120.2(10) . . no
C313 C312 C311 118.5(11) . . no
C313 C312 H31C 120.7 . . no
C311 C312 H31C 120.7 . . no
N32 C313 C312 124.7(10) . . no
N32 C313 H31D 117.6 . . no
C312 C313 H31D 117.6 . . no
O42 N4 O41 125.2(17) . . no
O42 N4 O43 114.8(13) . . no
O41 N4 O43 120.0(15) . . no
N4 O43 Cd2 108.8(9) . . no

loop_
_geom_bond_atom_site_label_1
_geom_bond_atom_site_label_2
_geom_bond_distance
_geom_bond_site_symmetry_2
_geom_bond_publ_flag
Cd1 N32 2.311(8) 2_545 no
Cd1 N21 2.322(8) . no
Cd1 N31 2.354(8) . no
Cd1 O172 2.375(7) . no
Cd1 O191 2.423(7) 1_655 no
Cd1 O192 2.454(7) 1_655 no
Cd1 O171 2.499(7) . no
Cd2 O172 2.234(7) . no
Cd2 O181 2.272(8) 3_566 no
Cd2 N22 2.273(8) 4_665 no
Cd2 O192 2.353(7) 1_655 no
Cd2 O43 2.366(10) . no
Cd2 O182 2.542(8) 3_566 no
Cd2 C18 2.741(11) 3_566 no
O171 C17 1.248(12) . no
O172 C17 1.281(11) . no
O181 C18 1.268(13) . no
O181 Cd2 2.272(8) 3_566 no
O182 C18 1.256(13) . no
O182 Cd2 2.542(8) 3_566 no
O191 C19 1.274(12) . no
O191 Cd1 2.423(7) 1_455 no
O192 C19 1.267(11) . no
O192 Cd2 2.353(7) 1_455 no
O192 Cd1 2.454(7) 1_455 no
C11 C16 1.385(13) . no
C11 C12 1.402(13) . no
C11 C17 1.484(13) . no
C12 C13 1.400(14) . no
C12 H12A 0.9500 . no
C13 C14 1.371(14) . no
C13 C18 1.518(14) . no
C14 C15 1.399(13) . no
C14 H14A 0.9500 . no
C15 C16 1.369(13) . no
C15 C19 1.499(13) . no
C16 H16A 0.9500 . no
C18 Cd2 2.741(11) 3_566 no
N21 C25 1.318(14) . no
N21 C21 1.351(14) . no
N22 C213 1.329(14) . no
N22 C29 1.363(14) . no
N22 Cd2 2.273(8) 4_566 no
C21 C22 1.387(15) . no
C21 H21A 0.9500 . no
C22 C23 1.350(18) . no
C22 H22B 0.9500 . no
C23 C24 1.382(19) . no
C23 C26 1.503(15) . no
C24 C25 1.387(17) . no
C24 H24A 0.9500 . no
C25 H25A 0.9500 . no
C26 C27 1.483(17) . no
C26 H26A 0.9900 . no
C26 H26B 0.9900 . no
C27 C28 1.482(17) . no
C27 H27A 0.9900 . no
C27 H27B 0.9900 . no
C28 C211 1.525(16) . no
C28 H28A 0.9900 . no
C28 H28B 0.9900 . no
C29 C210 1.346(16) . no
C29 H29A 0.9500 . no
C210 C211 1.444(16) . no
C210 H21B 0.9500 . no
C211 C212 1.358(18) . no
C212 C213 1.382(16) . no
C212 H21C 0.9500 . no
C213 H21D 0.9500 . no
N31 C31 1.333(14) . no
N31 C35 1.348(14) . no
N32 C39 1.327(13) . no
N32 C313 1.332(13) . no
N32 Cd1 2.311(8) 2 no
C31 C32 1.380(16) . no
C31 H31A 0.9500 . no
C32 C33 1.393(18) . no
C32 H32B 0.9500 . no
C33 C34 1.402(17) . no
C33 C36 1.493(15) . no
C34 C35 1.383(15) . no
C34 H34A 0.9500 . no
C35 H35A 0.9500 . no
C36 C37 1.531(15) . no
C36 H36A 0.9900 . no
C36 H36B 0.9900 . no
C37 C38 1.533(15) . no
C37 H37A 0.9900 . no
C37 H37B 0.9900 . no
C38 C311 1.514(15) . no
C38 H38A 0.9900 . no
C38 H38B 0.9900 . no
C39 C310 1.412(14) . no
C39 H39A 0.9500 . no
C310 C311 1.374(15) . no
C310 H31B 0.9500 . no
C311 C312 1.387(16) . no
C312 C313 1.371(15) . no
C312 H31C 0.9500 . no
C313 H31D 0.9500 . no
N4 O42 1.206(17) . no
N4 O41 1.226(15) . no
N4 O43 1.263(16) . no

loop_
_geom_torsion_atom_site_label_1
_geom_torsion_atom_site_label_2
_geom_torsion_atom_site_label_3
_geom_torsion_atom_site_label_4
_geom_torsion
_geom_torsion_site_symmetry_1
_geom_torsion_site_symmetry_2
_geom_torsion_site_symmetry_3
_geom_torsion_site_symmetry_4
_geom_torsion_publ_flag
N32 Cd1 O171 C17 174.2(6) 2_545 . . . no
N21 Cd1 O171 C17 81.1(6) . . . . no
N31 Cd1 O171 C17 -99.2(6) . . . . no
O172 Cd1 O171 C17 -3.5(5) . . . . no
O191 Cd1 O171 C17 -43(3) 1_655 . . . no
O192 Cd1 O171 C17 -7.0(7) 1_655 . . . no
O181 Cd2 O172 C17 103.5(11) 3_566 . . . no
N22 Cd2 O172 C17 -80.7(12) 4_665 . . . no
O192 Cd2 O172 C17 -152.1(12) 1_655 . . . no
O43 Cd2 O172 C17 23.0(12) . . . . no
O182 Cd2 O172 C17 139.3(11) 3_566 . . . no
C18 Cd2 O172 C17 116.5(11) 3_566 . . . no
O181 Cd2 O172 Cd1 -134.8(3) 3_566 . . . no
N22 Cd2 O172 Cd1 41.1(5) 4_665 . . . no
O192 Cd2 O172 Cd1 -30.3(3) 1_655 . . . no
O43 Cd2 O172 Cd1 144.8(3) . . . . no
O182 Cd2 O172 Cd1 -99.0(4) 3_566 . . . no
C18 Cd2 O172 Cd1 -121.7(3) 3_566 . . . no
N32 Cd1 O172 C17 -0.7(8) 2_545 . . . no
N21 Cd1 O172 C17 -94.1(6) . . . . no
N31 Cd1 O172 C17 89.9(6) . . . . no
O191 Cd1 O172 C17 179.9(5) 1_655 . . . no
O192 Cd1 O172 C17 -179.7(6) 1_655 . . . no
O171 Cd1 O172 C17 3.4(5) . . . . no
N32 Cd1 O172 Cd2 -151.2(4) 2_545 . . . no
N21 Cd1 O172 Cd2 115.3(3) . . . . no
N31 Cd1 O172 Cd2 -60.6(3) . . . . no
O191 Cd1 O172 Cd2 29.4(4) 1_655 . . . no
O192 Cd1 O172 Cd2 29.7(2) 1_655 . . . no
O171 Cd1 O172 Cd2 -147.1(4) . . . . no
C16 C11 C12 C13 1.9(14) . . . . no
C17 C11 C12 C13 -172.9(9) . . . . no
C11 C12 C13 C14 -3.2(15) . . . . no
C11 C12 C13 C18 172.0(9) . . . . no
C12 C13 C14 C15 1.5(15) . . . . no
C18 C13 C14 C15 -173.6(9) . . . . no
C13 C14 C15 C16 1.4(15) . . . . no
C13 C14 C15 C19 178.9(9) . . . . no
C14 C15 C16 C11 -2.7(14) . . . . no
C19 C15 C16 C11 179.8(9) . . . . no
C12 C11 C16 C15 1.0(14) . . . . no
C17 C11 C16 C15 175.9(9) . . . . no
Cd1 O171 C17 O172 6.1(9) . . . . no
Cd1 O171 C17 C11 -170.8(8) . . . . no
Cd2 O172 C17 O171 117.8(11) . . . . no
Cd1 O172 C17 O171 -6.4(10) . . . . no
Cd2 O172 C17 C11 -65.3(14) . . . . no
Cd1 O172 C17 C11 170.4(7) . . . . no
C16 C11 C17 O171 -11.8(14) . . . . no
C12 C11 C17 O171 163.0(9) . . . . no
C16 C11 C17 O172 171.3(9) . . . . no
C12 C11 C17 O172 -13.9(14) . . . . no
Cd2 O182 C18 O181 -6.1(10) 3_566 . . . no
Cd2 O182 C18 C13 170.9(9) 3_566 . . . no
Cd2 O181 C18 O182 6.9(12) 3_566 . . . no
Cd2 O181 C18 C13 -170.1(8) 3_566 . . . no
C14 C13 C18 O182 22.0(15) . . . . no
C12 C13 C18 O182 -153.1(10) . . . . no
C14 C13 C18 O181 -160.9(10) . . . . no
C12 C13 C18 O181 24.0(15) . . . . no
C14 C13 C18 Cd2 151(4) . . . 3_566 no
C12 C13 C18 Cd2 -25(5) . . . 3_566 no
Cd2 O192 C19 O191 -108.0(14) 1_455 . . . no
Cd1 O192 C19 O191 5.7(9) 1_455 . . . no
Cd2 O192 C19 C15 73.0(17) 1_455 . . . no
Cd1 O192 C19 C15 -173.3(8) 1_455 . . . no
Cd1 O191 C19 O192 -5.8(9) 1_455 . . . no
Cd1 O191 C19 C15 173.3(7) 1_455 . . . no
C16 C15 C19 O192 -162.7(9) . . . . no
C14 C15 C19 O192 19.8(13) . . . . no
C16 C15 C19 O191 18.2(13) . . . . no
C14 C15 C19 O191 -159.3(9) . . . . no
N32 Cd1 N21 C25 11.6(9) 2_545 . . . no
N31 Cd1 N21 C25 -73(4) . . . . no
O172 Cd1 N21 C25 157.2(9) . . . . no
O191 Cd1 N21 C25 -79.9(9) 1_655 . . . no
O192 Cd1 N21 C25 -133.8(9) 1_655 . . . no
O171 Cd1 N21 C25 104.0(9) . . . . no
N32 Cd1 N21 C21 -178.2(8) 2_545 . . . no
N31 Cd1 N21 C21 97(3) . . . . no
O172 Cd1 N21 C21 -32.6(7) . . . . no
O191 Cd1 N21 C21 90.3(7) 1_655 . . . no
O192 Cd1 N21 C21 36.4(7) 1_655 . . . no
O171 Cd1 N21 C21 -85.8(7) . . . . no
C25 N21 C21 C22 -0.1(15) . . . . no
Cd1 N21 C21 C22 -170.9(8) . . . . no
N21 C21 C22 C23 0.0(17) . . . . no
C21 C22 C23 C24 -0.9(17) . . . . no
C21 C22 C23 C26 178.5(11) . . . . no
C22 C23 C24 C25 1.8(18) . . . . no
C26 C23 C24 C25 -177.6(11) . . . . no
C21 N21 C25 C24 1.1(17) . . . . no
Cd1 N21 C25 C24 171.4(10) . . . . no
C23 C24 C25 N21 -2(2) . . . . no
C22 C23 C26 C27 68.5(18) . . . . no
C24 C23 C26 C27 -112.1(16) . . . . no
C23 C26 C27 C28 63.1(19) . . . . no
C26 C27 C28 C211 167.6(12) . . . . no
C213 N22 C29 C210 1.3(19) . . . . no
Cd2 N22 C29 C210 172.0(11) 4_566 . . . no
N22 C29 C210 C211 -2(2) . . . . no
C29 C210 C211 C212 0.8(19) . . . . no
C29 C210 C211 C28 -179.6(12) . . . . no
C27 C28 C211 C212 121.4(15) . . . . no
C27 C28 C211 C210 -58.2(17) . . . . no
C210 C211 C212 C213 0.2(19) . . . . no
C28 C211 C212 C213 -179.4(12) . . . . no
C29 N22 C213 C212 -0.2(17) . . . . no
Cd2 N22 C213 C212 -169.5(9) 4_566 . . . no
C211 C212 C213 N22 -0.5(19) . . . . no
N32 Cd1 N31 C31 -80.5(9) 2_545 . . . no
N21 Cd1 N31 C31 4(4) . . . . no
O172 Cd1 N31 C31 134.0(9) . . . . no
O191 Cd1 N31 C31 11.2(9) 1_655 . . . no
O192 Cd1 N31 C31 64.9(9) 1_655 . . . no
O171 Cd1 N31 C31 -172.7(9) . . . . no
N32 Cd1 N31 C35 91.6(9) 2_545 . . . no
N21 Cd1 N31 C35 176(3) . . . . no
O172 Cd1 N31 C35 -53.9(9) . . . . no
O191 Cd1 N31 C35 -176.7(9) 1_655 . . . no
O192 Cd1 N31 C35 -123.0(9) 1_655 . . . no
O171 Cd1 N31 C35 -0.6(9) . . . . no
C35 N31 C31 C32 -0.6(19) . . . . no
Cd1 N31 C31 C32 171.7(10) . . . . no
N31 C31 C32 C33 1(2) . . . . no
C31 C32 C33 C34 0.3(19) . . . . no
C31 C32 C33 C36 177.2(11) . . . . no
C32 C33 C34 C35 -1.5(18) . . . . no
C36 C33 C34 C35 -178.4(11) . . . . no
C31 N31 C35 C34 -0.6(18) . . . . no
Cd1 N31 C35 C34 -173.0(9) . . . . no
C33 C34 C35 N31 2(2) . . . . no
C32 C33 C36 C37 -86.2(15) . . . . no
C34 C33 C36 C37 90.5(14) . . . . no
C33 C36 C37 C38 178.6(11) . . . . no
C36 C37 C38 C311 174.4(11) . . . . no
C313 N32 C39 C310 1.0(16) . . . . no
Cd1 N32 C39 C310 -163.6(9) 2 . . . no
N32 C39 C310 C311 0.2(17) . . . . no
C39 C310 C311 C312 -2.1(16) . . . . no
C39 C310 C311 C38 174.9(10) . . . . no
C37 C38 C311 C310 -88.0(14) . . . . no
C37 C38 C311 C312 88.9(14) . . . . no
C310 C311 C312 C313 2.8(17) . . . . no
C38 C311 C312 C313 -174.2(10) . . . . no
C39 N32 C313 C312 -0.2(17) . . . . no
Cd1 N32 C313 C312 163.6(9) 2 . . . no
C311 C312 C313 N32 -1.7(19) . . . . no
O42 N4 O43 Cd2 3.7(16) . . . . no
O41 N4 O43 Cd2 -174.0(11) . . . . no
O172 Cd2 O43 N4 -55.2(9) . . . . no
O181 Cd2 O43 N4 -144.4(9) 3_566 . . . no
N22 Cd2 O43 N4 76.7(9) 4_665 . . . no
O192 Cd2 O43 N4 18(4) 1_655 . . . no
O182 Cd2 O43 N4 163.3(9) 3_566 . . . no
C18 Cd2 O43 N4 -171.2(9) 3_566 . . . no
